data_4128774
loop_
_publ_author_name
'Corella-Ochoa, M Nieves'
'Tapia, Jes\'us B'
'Rubin, Heather N.'
'Lillo, Vanesa'
'Gonz\'alez-Cobos, Jes\'us'
'N\'u\~nez-Rico, Jos\'e Luis'
'Balestra, Salvador R. G.'
'Almora-Barrios, Neyvis'
'Lled\'os, Marina'
'G\"uell-Bara, Arnau'
'Cabezas-Gim\'enez, Juanjo'
'Escudero-Ad\'an, Eduardo C'
'Vidal-Ferran, Anton'
'Calero, Sof\'ia'
'Reynolds, Melissa'
'Mart\'i-Gastaldo, Carlos'
'Gal\'an-Mascar\'os, Jos\'e Ram\'on'

_publ_section_title
;
 Homochiral Metal-Organic Frameworks for Enantioselective Separations in
 Liquid Chromatography.
;
_journal_issue 36
_journal_name_full 'Journal of the American Chemical Society'
_journal_page_first 14306
_journal_page_last 14316
_journal_paper_doi 10.1021/jacs.9b06500
_journal_volume 141
_journal_year 2019
_chemical_absolute_configuration ad
_chemical_formula_sum 'C16 H28.67 Cu N10 O9.67'
_chemical_formula_weight 579.36
_space_group_IT_number 212
_space_group_name_Hall 'P 4acd 2ab 3'
_space_group_name_H-M_alt 'P 43 3 2'
_symmetry_cell_setting cubic
_symmetry_space_group_name_H-M 'P 43 3 2'
_atom_sites_solution_hydrogens mixed
_audit_creation_method SHELXL-2014/6
_cell_angle_alpha 90
_cell_angle_beta 90
_cell_angle_gamma 90
_cell_formula_units_Z 12
_cell_length_a 20.1133(7)
_cell_length_b 20.1133(7)
_cell_length_c 20.1133(7)
_cell_measurement_reflns_used 9955
_cell_measurement_temperature 100(2)
_cell_measurement_theta_max 32.98
_cell_measurement_theta_min 2.26
_cell_volume 8136.7(5)
_computing_cell_refinement 'Bruker APEX2 v2014.9-0'
_computing_data_collection 'Bruker APEX2 v2014.9-0'
_computing_data_reduction 'Bruker SAINT V7.60A'
_computing_molecular_graphics 'Bruker SHELXTL'
_computing_publication_material 'Bruker SHELXTL'
_computing_structure_refinement 'SHELXL-2014 (Sheldrick, 2014)'
_computing_structure_solution 'SHELXS-2014 (Sheldrick, 2014)'
_diffrn_ambient_temperature 100(2)
_diffrn_detector_area_resol_mean 512
_diffrn_detector_type '4K CCD area detector APEX II'
_diffrn_measured_fraction_theta_full 0.999
_diffrn_measured_fraction_theta_max 0.999
_diffrn_measurement_device_type 'APEX DUO Kappa 4-axis goniometer'
_diffrn_measurement_method
;
 Fullsphere data collection, phi and omega scans
;
_diffrn_measurement_specimen_support 'magnetic support with MicroMount'
_diffrn_radiation_monochromator 'Quazar MX Multilayer Optics'
_diffrn_radiation_type MoK\a
_diffrn_radiation_wavelength 0.71073
_diffrn_reflns_Laue_measured_fraction_full 0.999
_diffrn_reflns_Laue_measured_fraction_max 0.999
_diffrn_reflns_limit_k_max 26
_diffrn_reflns_limit_k_min -21
_diffrn_reflns_limit_l_max 17
_diffrn_reflns_limit_l_min -31
_diffrn_reflns_point_group_measured_fraction_full 0.999
_diffrn_reflns_point_group_measured_fraction_max 1.000
_diffrn_reflns_theta_full 25.242
_diffrn_reflns_theta_max 33.716
_diffrn_reflns_theta_min 1.754
_diffrn_source 'Microfocus source E025 IuS'
_diffrn_source_current 0.6
_diffrn_source_power 50
_diffrn_source_size '0.2 mm x 0.2 mm fine focus'
_diffrn_source_type 'Bruker APEX DUO'
_exptl_absorpt_coefficient_mu 0.869
_exptl_absorpt_correction_T_max 0.974
_exptl_absorpt_correction_T_min 0.899
_exptl_absorpt_correction_type empirical
_exptl_absorpt_process_details
; 
 SADABS Version 2008/1 Bruker-Nonius
 Blessing, Acta Cryst. (1995) A51 33-38
;
_exptl_crystal_colour blue
_exptl_crystal_density_diffrn 1.419
_exptl_crystal_description block
_exptl_crystal_F_000 3612
_exptl_crystal_size_max 0.20
_exptl_crystal_size_mid 0.20
_exptl_crystal_size_min 0.20
_refine_diff_density_max 0.662
_refine_diff_density_min -0.266
_refine_diff_density_rms 0.088
_refine_ls_abs_structure_details
;
 Flack x determined using 2037 quotients [(I+)-(I-)]/[(I+)+(I-)]
 (Parsons, Flack and Wagner, Acta Cryst. B69 (2013) 249-259).
;
_refine_ls_abs_structure_Flack -0.005(4)
_refine_ls_extinction_method none
_refine_ls_goodness_of_fit_ref 1.140
_refine_ls_hydrogen_treatment noref
_refine_ls_matrix_type full
_refine_ls_number_parameters 276
_refine_ls_number_reflns 5445
_refine_ls_number_restraints 183
_refine_ls_restrained_S_all 1.138
_refine_ls_R_factor_all 0.0374
_refine_ls_R_factor_gt 0.0332
_refine_ls_shift/su_max 0.001
_refine_ls_shift/su_mean 0.000
_refine_ls_structure_factor_coef Fsqd
_refine_ls_weighting_details 'w=1/[\s^2^(Fo^2^)+(0.0546P)^2^+4.3659P] where P=(Fo^2^+2Fc^2^)/3'
_refine_ls_weighting_scheme calc
_refine_ls_wR_factor_gt 0.0995
_refine_ls_wR_factor_ref 0.1018
_reflns_Friedel_coverage 0.712
_reflns_Friedel_fraction_full 1.000
_reflns_Friedel_fraction_max 1.000
_reflns_number_gt 5050
_reflns_number_total 5445
_reflns_threshold_expression 'I > 2\s(I)'
_cod_data_source_file ja9b06500_si_004.cif
_cod_data_source_block TAMOF1_100KRehydrated
_cod_depositor_comments
;
The following automatic conversions were performed:

data item '_symmetry_cell_setting' value 'Cubic' was changed to
'cubic' in accordance with the
/home/data/users/saulius/crontab/automatic-downloads/current/ACS/lib/dictionaries/cif_core.dic
dictionary named 'cif_core.dic' version 2.4.2 last updated on
2011-04-26.

Automatic conversion script
Id: cif_fix_values 6909 2019-04-08 15:41:33Z antanas 
;
_cod_original_cell_volume 8136.7(8)
_cod_original_sg_symbol_H-M P4(3)32
_cod_database_code 4128774
_shelx_space_group_comment
;
The symmetry employed for this shelxl refinement is uniquely defined
by the following loop, which should always be used as a source of
symmetry information in preference to the above space-group names.
They are only intended as comments.
;
_shelx_estimated_absorpt_t_min 0.958
_shelx_estimated_absorpt_t_max 0.974
_shelxl_version_number 2014/6

loop_
_space_group_symop_operation_xyz
'x, y, z'
'-x+1/2, -y, z+1/2'
'-x, y+1/2, -z+1/2'
'x+1/2, -y+1/2, -z'
'z, x, y'
'z+1/2, -x+1/2, -y'
'-z+1/2, -x, y+1/2'
'-z, x+1/2, -y+1/2'
'y, z, x'
'-y, z+1/2, -x+1/2'
'y+1/2, -z+1/2, -x'
'-y+1/2, -z, x+1/2'
'y+1/4, x+3/4, -z+3/4'
'-y+1/4, -x+1/4, -z+1/4'
'y+3/4, -x+3/4, z+1/4'
'-y+3/4, x+1/4, z+3/4'
'x+1/4, z+3/4, -y+3/4'
'-x+3/4, z+1/4, y+3/4'
'-x+1/4, -z+1/4, -y+1/4'
'x+3/4, -z+3/4, y+1/4'
'z+1/4, y+3/4, -x+3/4'
'z+3/4, -y+3/4, x+1/4'
'-z+3/4, y+1/4, x+3/4'
'-z+1/4, -y+1/4, -x+1/4'

loop_
_atom_site_label
_atom_site_type_symbol
_atom_site_fract_x
_atom_site_fract_y
_atom_site_fract_z
_atom_site_U_iso_or_equiv
_atom_site_adp_type
_atom_site_occupancy
_atom_site_site_symmetry_order
_atom_site_calc_flag
_atom_site_refinement_flags_posn
_atom_site_refinement_flags_adp
_atom_site_refinement_flags_occupancy
_atom_site_disorder_assembly
_atom_site_disorder_group
Cu01 Cu 0.34498(2) 0.3750 0.59498(2) 0.00969(7) Uani 1 2 d S TU P . .
O1 O 0.43594(8) 0.14398(9) 0.46632(9) 0.0177(3) Uani 1 1 d . U . . .
O2 O 0.41758(9) 0.09443(10) 0.56397(10) 0.0259(4) Uani 1 1 d . U . . .
N1 N 0.56061(8) 0.18041(8) 0.49680(9) 0.0105(3) Uani 1 1 d . U . . .
N2 N 0.58675(8) 0.25781(8) 0.42511(8) 0.0101(3) Uani 1 1 d . U . . .
N3 N 0.63965(8) 0.21345(9) 0.42813(9) 0.0118(3) Uani 1 1 d . U . . .
N4 N 0.42712(9) 0.32357(9) 0.61213(9) 0.0128(3) Uani 1 1 d . U . . .
N5 N 0.53096(9) 0.29485(9) 0.62931(10) 0.0150(3) Uani 1 1 d . U . . .
H5 H 0.5738 0.2982 0.6373 0.018 Uiso 1 1 calc R U . . .
C1 C 0.52518(10) 0.13968(10) 0.54574(10) 0.0121(3) Uani 1 1 d . U . . .
H1 H 0.5486 0.0959 0.5479 0.015 Uiso 1 1 calc R U . . .
C2 C 0.54062(10) 0.23741(9) 0.46681(10) 0.0110(3) Uani 1 1 d . U . . .
H2 H 0.4995 0.2593 0.4747 0.013 Uiso 1 1 calc R U . . .
C3 C 0.62219(10) 0.16800(9) 0.47167(10) 0.0112(3) Uani 1 1 d . U . . .
H3 H 0.6491 0.1312 0.4840 0.013 Uiso 1 1 calc R U . . .
C4 C 0.52935(10) 0.17067(11) 0.61526(10) 0.0141(3) Uani 1 1 d . U . . .
H4A H 0.5079 0.1405 0.6477 0.017 Uiso 1 1 calc R U . . .
H4B H 0.5766 0.1754 0.6280 0.017 Uiso 1 1 calc R U . . .
C5 C 0.49667(10) 0.23685(10) 0.61834(10) 0.0130(3) Uani 1 1 d . U . . .
C6 C 0.43203(11) 0.25555(11) 0.60760(11) 0.0143(4) Uani 1 1 d . U . . .
H6 H 0.3962 0.2261 0.5985 0.017 Uiso 1 1 calc R U . . .
C7 C 0.48752(10) 0.34577(11) 0.62568(11) 0.0153(3) Uani 1 1 d . U . . .
H7 H 0.4987 0.3912 0.6320 0.018 Uiso 1 1 calc R U . . .
C8 C 0.45312(10) 0.12566(11) 0.52242(11) 0.0145(4) Uani 1 1 d . U . . .
O1W O 0.46470(9) 0.52704(9) 0.39265(9) 0.0216(3) Uani 1 1 d D U . . .
H1WA H 0.4920(12) 0.5376(13) 0.4213(12) 0.032 Uiso 1 1 d D U . . .
H1WB H 0.4683(17) 0.4858(7) 0.3856(16) 0.032 Uiso 1 1 d D U . . .
O2W O 0.7220(4) 0.3933(5) 0.7542(5) 0.055(2) Uani 0.3333 1 d D U P . .
H2WA H 0.699(2) 0.4231(15) 0.735(2) 0.083 Uiso 0.3333 1 d D U P . .
H2WB H 0.6942(19) 0.3671(17) 0.772(2) 0.083 Uiso 0.3333 1 d D U P . .
O3W O 0.5241(4) 0.4978(4) 0.5605(5) 0.048(2) Uani 0.3333 1 d D U P . 2
H3WA H 0.5639(12) 0.485(2) 0.568(3) 0.072 Uiso 0.3333 1 d D U P A 2
H3WB H 0.515(2) 0.524(2) 0.5924(17) 0.072 Uiso 0.3333 1 d D U P B 2
O4W O 0.5554(6) 0.6002(5) 0.4814(5) 0.046(2) Uani 0.25 1 d D U P C 3
H4WA H 0.5906(14) 0.616(2) 0.463(2) 0.068 Uiso 0.3333 1 d D U P D 3
H4WB H 0.5362(19) 0.6336(16) 0.499(3) 0.068 Uiso 0.3333 1 d D U P E 3
O5W O 0.7095(8) 0.5383(6) 0.4901(7) 0.062(3) Uani 0.25 1 d D U P F -2
H5WA H 0.712(8) 0.5768(13) 0.4724(17) 0.093 Uiso 0.3333 1 d D U P G -2
H5WB H 0.718(6) 0.545(3) 0.5311(12) 0.093 Uiso 0.3333 1 d D U P H -2
O6W O 0.6447(7) 0.4474(6) 0.6685(7) 0.069(4) Uani 0.25 1 d D U P . .
H6WA H 0.667(2) 0.433(2) 0.7017(15) 0.104 Uiso 0.3333 1 d D U P . .
H6WB H 0.671(2) 0.4747(19) 0.6497(19) 0.104 Uiso 0.3333 1 d D U P . .
O7W O 0.7503(9) 0.5422(8) 0.4477(10) 0.055(4) Uani 0.1667 1 d D U P I -3
H7WA H 0.7778(15) 0.5742(18) 0.452(5) 0.083 Uiso 0.25 1 d D U P J -3
H7WB H 0.7163(14) 0.554(4) 0.470(3) 0.083 Uiso 0.25 1 d D U P K -3
O8W O 0.5525(8) 0.7008(9) 0.5545(10) 0.096(8) Uani 0.1667 1 d D U P L 5
H8WA H 0.5893(9) 0.7188(18) 0.544(2) 0.145 Uiso 0.1667 1 d D U P M 5
H8WB H 0.5351(15) 0.7266(14) 0.5830(13) 0.145 Uiso 0.1667 1 d D U P N 5
O9W O 0.3724(15) 0.8633(12) 0.5963(12) 0.042(7) Uani 0.0833 1 d D U P O -4
H9WA H 0.4070(17) 0.865(3) 0.621(2) 0.063 Uiso 0.0833 1 d D U P P -4
H9WB H 0.376(3) 0.8277(16) 0.574(2) 0.063 Uiso 0.0833 1 d D U P Q -4

loop_
_atom_site_aniso_label
_atom_site_aniso_U_11
_atom_site_aniso_U_22
_atom_site_aniso_U_33
_atom_site_aniso_U_23
_atom_site_aniso_U_13
_atom_site_aniso_U_12
Cu01 0.00900(9) 0.01109(14) 0.00900(9) -0.00258(8) -0.00082(11) 0.00258(8)
O1 0.0155(7) 0.0193(7) 0.0183(7) -0.0028(6) -0.0016(6) -0.0021(6)
O2 0.0133(7) 0.0320(9) 0.0322(9) 0.0121(8) 0.0028(7) -0.0033(7)
N1 0.0093(6) 0.0093(6) 0.0130(7) 0.0019(5) 0.0010(5) 0.0017(5)
N2 0.0090(6) 0.0098(6) 0.0116(7) 0.0003(5) -0.0012(5) 0.0020(5)
N3 0.0098(6) 0.0119(7) 0.0137(7) 0.0011(5) -0.0002(5) 0.0020(5)
N4 0.0116(7) 0.0142(7) 0.0125(7) -0.0023(6) -0.0018(5) 0.0030(5)
N5 0.0102(7) 0.0174(8) 0.0173(8) -0.0016(6) -0.0018(6) 0.0031(6)
C1 0.0105(7) 0.0107(8) 0.0152(8) 0.0034(6) 0.0017(6) 0.0021(6)
C2 0.0090(7) 0.0101(7) 0.0138(8) 0.0009(6) -0.0010(6) 0.0018(6)
C3 0.0093(7) 0.0110(7) 0.0133(7) -0.0001(6) -0.0005(6) 0.0021(6)
C4 0.0127(7) 0.0158(8) 0.0138(8) 0.0039(6) 0.0002(6) 0.0050(6)
C5 0.0116(7) 0.0148(8) 0.0125(8) 0.0004(6) -0.0004(6) 0.0038(6)
C6 0.0122(8) 0.0143(8) 0.0164(9) 0.0002(7) -0.0011(6) 0.0036(6)
C7 0.0125(7) 0.0160(8) 0.0173(8) -0.0031(7) -0.0016(7) 0.0029(7)
C8 0.0102(7) 0.0116(7) 0.0217(9) -0.0001(7) 0.0026(7) 0.0014(6)
O1W 0.0218(8) 0.0207(8) 0.0222(8) 0.0003(6) -0.0046(6) 0.0042(6)
O2W 0.038(4) 0.069(5) 0.058(4) -0.047(4) -0.015(3) 0.012(4)
O3W 0.041(3) 0.044(4) 0.059(4) 0.001(3) -0.014(3) -0.013(3)
O4W 0.061(6) 0.040(5) 0.036(4) 0.010(4) -0.026(4) -0.032(4)
O5W 0.066(7) 0.046(5) 0.073(7) -0.009(5) -0.023(6) 0.003(5)
O6W 0.095(8) 0.033(5) 0.079(7) -0.027(5) 0.040(6) 0.018(5)
O7W 0.064(7) 0.036(6) 0.066(8) 0.003(6) -0.029(6) 0.008(6)
O8W 0.101(13) 0.104(13) 0.085(12) -0.015(10) -0.004(10) -0.025(10)
O9W 0.034(9) 0.045(12) 0.047(12) 0.005(10) -0.002(10) 0.004(10)

loop_
_atom_type_symbol
_atom_type_description
_atom_type_scat_dispersion_real
_atom_type_scat_dispersion_imag
_atom_type_scat_source
C C 0.0033 0.0016 'International Tables Vol C Tables 4.2.6.8 and 6.1.1.4'
H H 0.0000 0.0000 'International Tables Vol C Tables 4.2.6.8 and 6.1.1.4'
N N 0.0061 0.0033 'International Tables Vol C Tables 4.2.6.8 and 6.1.1.4'
O O 0.0106 0.0060 'International Tables Vol C Tables 4.2.6.8 and 6.1.1.4'
Cu Cu 0.3201 1.2651 'International Tables Vol C Tables 4.2.6.8 and 6.1.1.4'

loop_
_geom_angle_atom_site_label_1
_geom_angle_atom_site_label_2
_geom_angle_atom_site_label_3
_geom_angle
_geom_angle_site_symmetry_1
_geom_angle_site_symmetry_3
N4 Cu01 N4 88.98(10) . 22_455
N4 Cu01 N2 87.65(7) . 20_455
N4 Cu01 N2 174.22(7) 22_455 20_455
N4 Cu01 N2 174.22(7) . 9
N4 Cu01 N2 87.66(7) 22_455 9
N2 Cu01 N2 96.07(9) 20_455 9
C2 N1 C3 105.05(16) . .
C2 N1 C1 128.83(17) . .
C3 N1 C1 126.12(16) . .
C2 N2 N3 108.16(16) . .
C2 N2 Cu01 130.04(13) . 5
N3 N2 Cu01 120.92(13) . 5
C3 N3 N2 105.72(16) . .
C7 N4 C6 106.48(17) . .
C7 N4 Cu01 128.75(15) . .
C6 N4 Cu01 124.65(14) . .
C7 N5 C5 108.13(17) . .
N1 C1 C4 111.01(17) . .
N1 C1 C8 110.69(17) . .
C4 C1 C8 113.66(16) . .
N2 C2 N1 109.74(16) . .
N3 C3 N1 111.31(17) . .
C5 C4 C1 112.21(17) . .
C6 C5 N5 105.59(18) . .
C6 C5 C4 131.2(2) . .
N5 C5 C4 123.07(18) . .
C5 C6 N4 109.32(19) . .
N4 C7 N5 110.48(19) . .
O1 C8 O2 126.3(2) . .
O1 C8 C1 118.93(18) . .
O2 C8 C1 114.74(19) . .
O3W O3W O3W 60.0 5 9

loop_
_geom_bond_atom_site_label_1
_geom_bond_atom_site_label_2
_geom_bond_distance
_geom_bond_site_symmetry_2
Cu01 N4 1.9796(17) .
Cu01 N4 1.9796(17) 22_455
Cu01 N2 2.0291(17) 20_455
Cu01 N2 2.0291(17) 9
O1 C8 1.236(3) .
O2 C8 1.266(3) .
N1 C2 1.356(2) .
N1 C3 1.361(3) .
N1 C1 1.466(3) .
N2 C2 1.316(3) .
N2 N3 1.390(2) .
N2 Cu01 2.0291(17) 5
N3 C3 1.314(3) .
N4 C7 1.323(3) .
N4 C6 1.375(3) .
N5 C7 1.348(3) .
N5 C5 1.373(3) .
C1 C4 1.533(3) .
C1 C8 1.549(3) .
C4 C5 1.486(3) .
C5 C6 1.371(3) .
O3W O3W 1.550(16) 5
O3W O3W 1.550(16) 9

loop_
_geom_torsion_atom_site_label_1
_geom_torsion_atom_site_label_2
_geom_torsion_atom_site_label_3
_geom_torsion_atom_site_label_4
_geom_torsion
_geom_torsion_site_symmetry_1
C2 N2 N3 C3 0.4(2) .
Cu01 N2 N3 C3 170.68(13) 5
C2 N1 C1 C4 -78.4(2) .
C3 N1 C1 C4 101.6(2) .
C2 N1 C1 C8 48.8(3) .
C3 N1 C1 C8 -131.2(2) .
N3 N2 C2 N1 -0.9(2) .
Cu01 N2 C2 N1 -170.01(13) 5
C3 N1 C2 N2 1.0(2) .
C1 N1 C2 N2 -178.97(19) .
N2 N3 C3 N1 0.3(2) .
C2 N1 C3 N3 -0.8(2) .
C1 N1 C3 N3 179.19(18) .
N1 C1 C4 C5 62.9(2) .
C8 C1 C4 C5 -62.6(2) .
C7 N5 C5 C6 0.5(2) .
C7 N5 C5 C4 176.8(2) .
C1 C4 C5 C6 61.4(3) .
C1 C4 C5 N5 -113.8(2) .
N5 C5 C6 N4 -0.1(2) .
C4 C5 C6 N4 -176.0(2) .
C7 N4 C6 C5 -0.3(2) .
Cu01 N4 C6 C5 176.02(14) .
C6 N4 C7 N5 0.6(3) .
Cu01 N4 C7 N5 -175.47(15) .
C5 N5 C7 N4 -0.7(3) .
N1 C1 C8 O1 5.9(3) .
C4 C1 C8 O1 131.6(2) .
N1 C1 C8 O2 -175.50(19) .
C4 C1 C8 O2 -49.8(3) .
